data_7048519
loop_
_publ_author_name
'Jin, Hyomin'
'Bae, Hye Jin'
'Kim, Seonah'
'Lee, Ji Hye'
'Hwang, Hyonseok'
'Park, Myung Hwan'
'Lee, Kang Mun'

_publ_section_title
;
 2-Phenylpyridine- and 2-(benzo[b]thiophen-2-yl)pyridine-based
 o-carboranyl compounds: impact of the structural formation of aromatic
 rings on photophysical properties.
;
_journal_issue 4
_journal_name_full 'Dalton transactions (Cambridge, England : 2003)'
_journal_page_first 1467
_journal_page_last 1476
_journal_paper_doi 10.1039/c8dt04367a
_journal_volume 48
_journal_year 2019
_chemical_formula_moiety C21H32B11NS
_chemical_formula_sum 'C21 H32 B11 N S'
_chemical_formula_weight 449.44
_space_group_crystal_system orthorhombic
_space_group_IT_number 19
_space_group_name_Hall 'P 2ac 2ab'
_space_group_name_H-M_alt 'P 21 21 21'
_symmetry_space_group_name_Hall 'P 2ac 2ab'
_symmetry_space_group_name_H-M 'P 21 21 21'
_atom_sites_solution_hydrogens geom
_audit_block_doi 10.5517/ccdc.csd.cc20xtb3
_audit_creation_method SHELXL-2013
_audit_update_record
;
2018-10-23 deposited with the CCDC.
2019-01-02 downloaded from the CCDC.
;
_cell_angle_alpha 90
_cell_angle_beta 90
_cell_angle_gamma 90
_cell_formula_units_Z 4
_cell_length_a 7.1573(10)
_cell_length_b 10.8234(16)
_cell_length_c 34.496(5)
_cell_measurement_reflns_used 5837
_cell_measurement_temperature 296(2)
_cell_measurement_theta_max 27.088
_cell_measurement_theta_min 1.181
_cell_volume 2672.3(7)
_computing_cell_refinement 'Bruker D8 QUEST'
_computing_data_collection 'Bruker D8 QUEST'
_computing_data_reduction 'Bruker D8 QUEST'
_computing_molecular_graphics 'SHELXL-2014 (Sheldrick, 2014)'
_computing_publication_material 'Bruker SHELXTL'
_computing_structure_refinement 'SHELXL-2014 (Sheldrick, 2014)'
_computing_structure_solution 'SHELXL-2014 (Sheldrick, 2014)'
_diffrn_ambient_temperature 296(2)
_diffrn_measured_fraction_theta_full 1.000
_diffrn_measured_fraction_theta_max 0.995
_diffrn_measurement_device_type 'CCD area detector'
_diffrn_measurement_method 'phi and omega scans'
_diffrn_radiation_type MoK\a
_diffrn_radiation_wavelength 0.71073
_diffrn_reflns_av_R_equivalents 0.1258
_diffrn_reflns_av_unetI/netI 0.0888
_diffrn_reflns_Laue_measured_fraction_full 1.000
_diffrn_reflns_Laue_measured_fraction_max 0.995
_diffrn_reflns_limit_h_max 9
_diffrn_reflns_limit_h_min -7
_diffrn_reflns_limit_k_max 13
_diffrn_reflns_limit_k_min -13
_diffrn_reflns_limit_l_max 43
_diffrn_reflns_limit_l_min -44
_diffrn_reflns_number 39730
_diffrn_reflns_point_group_measured_fraction_full 1.000
_diffrn_reflns_point_group_measured_fraction_max 0.994
_diffrn_reflns_theta_full 25.242
_diffrn_reflns_theta_max 27.088
_diffrn_reflns_theta_min 1.181
_diffrn_source 'fine-focus sealed tube'
_exptl_absorpt_coefficient_mu 0.133
_exptl_absorpt_correction_T_max 0.993
_exptl_absorpt_correction_T_min 0.984
_exptl_absorpt_correction_type multi-scan
_exptl_absorpt_process_details SADABS
_exptl_crystal_colour yellow
_exptl_crystal_density_diffrn 1.117
_exptl_crystal_description cubic
_exptl_crystal_F_000 944
_exptl_crystal_size_max 0.15
_exptl_crystal_size_mid 0.1
_exptl_crystal_size_min 0.05
_refine_diff_density_max 0.373
_refine_diff_density_min -0.377
_refine_diff_density_rms 0.126
_refine_ls_abs_structure_details
;
 Flack x determined using 1073 quotients [(I+)-(I-)]/[(I+)+(I-)]
 (Parsons and Flack (2004), Acta Cryst. A60, s61).
;
_refine_ls_abs_structure_Flack 0.03(6)
_refine_ls_extinction_method none
_refine_ls_goodness_of_fit_ref 1.048
_refine_ls_hydrogen_treatment constr
_refine_ls_matrix_type full
_refine_ls_number_parameters 310
_refine_ls_number_reflns 5837
_refine_ls_number_restraints 0
_refine_ls_restrained_S_all 1.048
_refine_ls_R_factor_all 0.1376
_refine_ls_R_factor_gt 0.0689
_refine_ls_shift/su_max 0.000
_refine_ls_shift/su_mean 0.000
_refine_ls_structure_factor_coef Fsqd
_refine_ls_weighting_details 'w=1/[\s^2^(Fo^2^)+(0.0834P)^2^] where P=(Fo^2^+2Fc^2^)/3'
_refine_ls_weighting_scheme calc
_refine_ls_wR_factor_gt 0.1448
_refine_ls_wR_factor_ref 0.1756
_reflns_Friedel_coverage 0.741
_reflns_Friedel_fraction_full 1.000
_reflns_Friedel_fraction_max 0.992
_reflns_number_gt 3408
_reflns_number_total 5837
_reflns_threshold_expression 'I > 2\s(I)'
_cod_data_source_file c8dt04367a2.cif
_cod_data_source_block Car2B
_cod_depositor_comments 'Adding full bibliography for 7048519.cif.'
_cod_database_code 7048519
_shelx_space_group_comment
;
The symmetry employed for this shelxl refinement is uniquely defined
by the following loop, which should always be used as a source of
symmetry information in preference to the above space-group names.
They are only intended as comments.
;
_shelxl_version_number 2013-4

loop_
_space_group_symop_operation_xyz
'x, y, z'
'-x+1/2, -y, z+1/2'
'-x, y+1/2, -z+1/2'
'x+1/2, -y+1/2, -z'

loop_
_atom_site_label
_atom_site_type_symbol
_atom_site_fract_x
_atom_site_fract_y
_atom_site_fract_z
_atom_site_U_iso_or_equiv
_atom_site_adp_type
_atom_site_occupancy
_atom_site_site_symmetry_order
_atom_site_calc_flag
_atom_site_refinement_flags_posn
_atom_site_refinement_flags_adp
B1 B 0.6010(8) 0.9604(5) 0.06454(16) 0.0453(14) Uani 1 1 d . .
C1 C 0.3928(7) 0.5786(5) 0.14381(12) 0.0451(12) Uani 1 1 d . .
C2 C 0.2518(7) 0.6016(5) 0.18331(14) 0.0534(13) Uani 1 1 d . .
C3 C 0.4844(7) 0.7617(5) 0.10362(13) 0.0438(12) Uani 1 1 d . .
H3 H 0.5742 0.7782 0.1224 0.053 Uiso 1 1 calc R U
C4 C 0.3701(6) 0.6604(5) 0.10866(13) 0.0425(12) Uani 1 1 d . .
C5 C 0.2395(7) 0.6361(5) 0.07951(14) 0.0533(13) Uani 1 1 d . .
H5 H 0.1622 0.5672 0.0814 0.064 Uiso 1 1 calc R U
C6 C 0.2248(7) 0.7135(4) 0.04800(13) 0.0471(12) Uani 1 1 d . .
H6 H 0.1383 0.6970 0.0286 0.057 Uiso 1 1 calc R U
C7 C 0.3398(6) 0.8164(5) 0.04535(13) 0.0413(12) Uani 1 1 d . .
C8 C 0.3581(6) 0.9126(5) 0.01663(12) 0.0424(12) Uani 1 1 d . .
C9 C 0.5004(7) 0.9929(4) 0.02400(13) 0.0420(11) Uani 1 1 d . .
C10 C 0.5189(7) 1.0807(5) -0.00722(12) 0.0432(12) Uani 1 1 d . .
C11 C 0.3845(7) 1.0629(5) -0.03675(12) 0.0446(12) Uani 1 1 d . .
C12 C 0.3805(8) 1.1381(5) -0.06962(14) 0.0566(15) Uani 1 1 d . .
H12 H 0.2908 1.1260 -0.0887 0.068 Uiso 1 1 calc R U
C13 C 0.5108(9) 1.2301(5) -0.07324(14) 0.0607(15) Uani 1 1 d . .
H13 H 0.5099 1.2804 -0.0951 0.073 Uiso 1 1 calc R U
C14 C 0.6448(8) 1.2491(5) -0.04455(16) 0.0675(16) Uani 1 1 d . .
H14 H 0.7321 1.3120 -0.0475 0.081 Uiso 1 1 calc R U
C15 C 0.6497(8) 1.1760(5) -0.01181(14) 0.0556(14) Uani 1 1 d . .
H15 H 0.7396 1.1899 0.0072 0.067 Uiso 1 1 calc R U
C16 C 0.5594(8) 1.0586(5) 0.09902(14) 0.0631(15) Uani 1 1 d . .
H16A H 0.4273 1.0725 0.1009 0.095 Uiso 1 1 calc R U
H16B H 0.6213 1.1352 0.0934 0.095 Uiso 1 1 calc R U
H16C H 0.6051 1.0262 0.1231 0.095 Uiso 1 1 calc R U
C17 C 0.8169(7) 0.9181(5) 0.06071(14) 0.0578(14) Uani 1 1 d . .
H17A H 0.8927 0.9887 0.0546 0.087 Uiso 1 1 calc R U
H17B H 0.8283 0.8577 0.0405 0.087 Uiso 1 1 calc R U
H17C H 0.8579 0.8830 0.0848 0.087 Uiso 1 1 calc R U
C18 C 0.0974(8) 0.6973(6) 0.17968(17) 0.0687(16) Uani 1 1 d . .
H18A H 0.0509 0.6938 0.1533 0.082 Uiso 1 1 calc R U
H18B H -0.0042 0.6716 0.1965 0.082 Uiso 1 1 calc R U
C19 C 0.1383(10) 0.8266(7) 0.1885(2) 0.092(2) Uani 1 1 d . .
H19A H 0.2343 0.8562 0.1709 0.111 Uiso 1 1 calc R U
H19B H 0.1867 0.8325 0.2147 0.111 Uiso 1 1 calc R U
C20 C -0.0364(11) 0.9095(7) 0.1847(2) 0.092(2) Uani 1 1 d . .
H20A H -0.1040 0.8866 0.1614 0.110 Uiso 1 1 calc R U
H20B H -0.1180 0.8946 0.2067 0.110 Uiso 1 1 calc R U
C21 C 0.0081(15) 1.0412(8) 0.1830(3) 0.139(3) Uani 1 1 d . .
H21A H 0.0944 1.0560 0.1622 0.208 Uiso 1 1 calc R U
H21B H 0.0635 1.0665 0.2071 0.208 Uiso 1 1 calc R U
H21C H -0.1042 1.0876 0.1786 0.208 Uiso 1 1 calc R U
N N 0.4727(5) 0.8369(4) 0.07328(10) 0.0419(10) Uani 1 1 d . .
S S 0.23579(18) 0.93796(13) -0.02662(4) 0.0540(4) Uani 1 1 d . .
B2 B 0.4860(8) 0.6452(6) 0.18512(16) 0.0519(15) Uani 1 1 d . .
H2 H 0.5334 0.7417 0.1868 0.062 Uiso 1 1 calc R U
B3 B 0.3735(10) 0.5709(8) 0.22500(19) 0.0666(19) Uani 1 1 d . .
H3A H 0.3490 0.6185 0.2527 0.080 Uiso 1 1 calc R U
B4 B 0.2111(10) 0.4628(7) 0.20546(19) 0.069(2) Uani 1 1 d . .
H4 H 0.0808 0.4397 0.2207 0.083 Uiso 1 1 calc R U
B5 B 0.2186(10) 0.4722(6) 0.15451(19) 0.0600(17) Uani 1 1 d . .
H5A H 0.0935 0.4581 0.1365 0.072 Uiso 1 1 calc R U
B6 B 0.4452(9) 0.4252(7) 0.1392(2) 0.0657(18) Uani 1 1 d . .
H6A H 0.4677 0.3785 0.1112 0.079 Uiso 1 1 calc R U
B7 B 0.6089(9) 0.5331(6) 0.15807(19) 0.0610(18) Uani 1 1 d . .
H7 H 0.7379 0.5567 0.1424 0.073 Uiso 1 1 calc R U
B8 B 0.5994(10) 0.5246(7) 0.2094(2) 0.074(2) Uani 1 1 d . .
H8 H 0.7238 0.5414 0.2273 0.089 Uiso 1 1 calc R U
B9 B 0.4299(11) 0.4131(8) 0.2222(2) 0.085(3) Uani 1 1 d . .
H9 H 0.4438 0.3573 0.2487 0.103 Uiso 1 1 calc R U
B10 B 0.3339(11) 0.3504(8) 0.1782(2) 0.082(2) Uani 1 1 d . .
H10 H 0.2850 0.2543 0.1759 0.098 Uiso 1 1 calc R U
B11 B 0.5763(11) 0.3877(8) 0.1808(2) 0.086(2) Uani 1 1 d . .
H11 H 0.6848 0.3158 0.1803 0.104 Uiso 1 1 calc R U

loop_
_atom_site_aniso_label
_atom_site_aniso_U_11
_atom_site_aniso_U_22
_atom_site_aniso_U_33
_atom_site_aniso_U_23
_atom_site_aniso_U_13
_atom_site_aniso_U_12
B1 0.044(3) 0.043(4) 0.048(3) -0.001(3) -0.002(3) -0.010(3)
C1 0.038(3) 0.051(3) 0.046(3) 0.000(3) 0.002(2) -0.005(3)
C2 0.040(3) 0.057(3) 0.063(3) 0.004(2) 0.007(3) -0.007(3)
C3 0.037(3) 0.057(3) 0.037(2) -0.008(2) -0.004(2) -0.008(3)
C4 0.036(3) 0.045(3) 0.047(3) -0.007(2) 0.004(2) -0.007(2)
C5 0.043(3) 0.055(3) 0.062(3) -0.007(3) -0.003(3) -0.015(3)
C6 0.041(3) 0.057(3) 0.043(3) -0.003(2) -0.010(2) -0.014(3)
C7 0.036(3) 0.050(3) 0.038(2) -0.008(2) -0.003(2) 0.001(2)
C8 0.036(3) 0.051(3) 0.040(3) -0.010(2) 0.0005(19) 0.001(2)
C9 0.037(3) 0.045(3) 0.044(2) -0.009(2) 0.002(2) 0.000(2)
C10 0.047(3) 0.043(3) 0.039(2) -0.011(2) -0.001(2) 0.004(3)
C11 0.045(3) 0.052(3) 0.036(2) -0.014(2) -0.001(2) 0.006(3)
C12 0.058(3) 0.066(4) 0.046(3) -0.009(3) -0.013(3) 0.010(3)
C13 0.077(4) 0.063(4) 0.042(3) 0.004(3) 0.001(3) -0.005(4)
C14 0.076(4) 0.061(4) 0.065(4) 0.004(3) -0.004(3) -0.018(3)
C15 0.063(3) 0.056(4) 0.048(3) -0.002(3) -0.008(3) -0.008(3)
C16 0.078(4) 0.063(4) 0.049(3) -0.010(3) -0.004(3) -0.005(3)
C17 0.047(3) 0.064(4) 0.062(3) 0.000(3) -0.006(2) -0.009(3)
C18 0.053(4) 0.076(5) 0.076(4) -0.005(3) 0.006(3) 0.001(3)
C19 0.080(5) 0.079(5) 0.118(6) -0.003(4) 0.000(4) 0.010(4)
C20 0.095(5) 0.081(5) 0.099(5) -0.001(4) 0.012(4) 0.015(4)
C21 0.133(7) 0.094(7) 0.190(9) 0.020(6) -0.016(7) -0.002(6)
N 0.042(2) 0.043(2) 0.041(2) -0.0025(19) -0.0018(18) -0.006(2)
S 0.0469(7) 0.0603(9) 0.0549(7) -0.0009(7) -0.0132(6) -0.0038(7)
B2 0.045(3) 0.067(4) 0.044(3) 0.002(3) -0.001(3) -0.015(3)
B3 0.062(4) 0.084(5) 0.053(3) 0.014(4) 0.003(3) -0.014(4)
B4 0.060(4) 0.077(5) 0.071(4) 0.020(4) 0.004(3) -0.014(4)
B5 0.055(4) 0.053(4) 0.072(4) 0.003(3) 0.002(3) -0.015(3)
B6 0.063(4) 0.047(4) 0.088(5) -0.006(4) 0.008(3) 0.001(4)
B7 0.039(3) 0.069(5) 0.076(4) 0.004(4) 0.003(3) 0.004(3)
B8 0.055(4) 0.089(6) 0.078(5) 0.028(4) -0.010(4) -0.001(4)
B9 0.072(5) 0.090(6) 0.094(5) 0.039(5) -0.001(4) -0.003(5)
B10 0.085(6) 0.060(5) 0.100(6) 0.019(4) 0.004(5) -0.012(4)
B11 0.069(5) 0.074(6) 0.116(6) 0.026(5) 0.004(5) 0.016(4)

loop_
_atom_type_symbol
_atom_type_description
_atom_type_scat_dispersion_real
_atom_type_scat_dispersion_imag
_atom_type_scat_source
C C 0.0033 0.0016 'International Tables Vol C Tables 4.2.6.8 and 6.1.1.4'
H H 0.0000 0.0000 'International Tables Vol C Tables 4.2.6.8 and 6.1.1.4'
B B 0.0013 0.0007 'International Tables Vol C Tables 4.2.6.8 and 6.1.1.4'
N N 0.0061 0.0033 'International Tables Vol C Tables 4.2.6.8 and 6.1.1.4'
S S 0.1246 0.1234 'International Tables Vol C Tables 4.2.6.8 and 6.1.1.4'

loop_
_geom_angle_atom_site_label_1
_geom_angle_atom_site_label_2
_geom_angle_atom_site_label_3
_geom_angle
C9 B1 C17 114.7(4)
C9 B1 C16 114.3(5)
C17 B1 C16 114.8(4)
C9 B1 N 95.0(3)
C17 B1 N 108.5(4)
C16 B1 N 107.2(4)
C4 C1 B7 120.1(4)
C4 C1 B6 121.2(4)
B7 C1 B6 63.0(4)
C4 C1 C2 119.3(4)
B7 C1 C2 110.4(4)
B6 C1 C2 110.2(4)
C4 C1 B2 117.3(4)
B7 C1 B2 62.0(3)
B6 C1 B2 113.4(4)
C2 C1 B2 60.8(3)
C4 C1 B5 118.8(4)
B7 C1 B5 113.6(4)
B6 C1 B5 62.2(4)
C2 C1 B5 60.3(3)
B2 C1 B5 112.2(4)
C18 C2 B4 120.8(5)
C18 C2 B3 124.8(5)
B4 C2 B3 62.7(4)
C18 C2 C1 117.5(4)
B4 C2 C1 109.1(4)
B3 C2 C1 109.9(4)
C18 C2 B5 113.8(5)
B4 C2 B5 61.5(4)
B3 C2 B5 113.2(5)
C1 C2 B5 60.5(3)
C18 C2 B2 121.2(4)
B4 C2 B2 112.7(4)
B3 C2 B2 62.2(3)
C1 C2 B2 60.1(3)
B5 C2 B2 111.8(4)
N C3 C4 123.3(4)
C3 C4 C5 117.1(4)
C3 C4 C1 120.2(4)
C5 C4 C1 122.6(4)
C6 C5 C4 120.3(5)
C5 C6 C7 119.7(4)
N C7 C6 119.7(4)
N C7 C8 107.6(4)
C6 C7 C8 132.7(4)
C9 C8 C7 113.6(4)
C9 C8 S 115.6(4)
C7 C8 S 130.7(4)
C8 C9 C10 110.4(4)
C8 C9 B1 110.9(4)
C10 C9 B1 138.7(4)
C15 C10 C11 118.2(4)
C15 C10 C9 129.1(4)
C11 C10 C9 112.7(4)
C12 C11 C10 121.3(5)
C12 C11 S 126.7(4)
C10 C11 S 112.0(4)
C13 C12 C11 118.9(5)
C12 C13 C14 120.7(5)
C15 C14 C13 121.0(5)
C14 C15 C10 119.8(5)
C19 C18 C2 119.3(5)
C18 C19 C20 112.1(6)
C21 C20 C19 113.1(7)
C3 N C7 119.8(4)
C3 N B1 127.3(4)
C7 N B1 112.9(4)
C8 S C11 89.3(2)
C1 B2 C2 59.2(3)
C1 B2 B8 105.2(5)
C2 B2 B8 105.2(5)
C1 B2 B7 58.0(3)
C2 B2 B7 105.9(4)
B8 B2 B7 60.6(4)
C1 B2 B3 105.9(4)
C2 B2 B3 58.1(3)
B8 B2 B3 60.3(4)
B7 B2 B3 108.8(5)
C2 B3 B9 105.0(5)
C2 B3 B8 105.2(4)
B9 B3 B8 60.0(5)
C2 B3 B4 58.6(3)
B9 B3 B4 59.4(4)
B8 B3 B4 107.1(6)
C2 B3 B2 59.7(3)
B9 B3 B2 106.9(5)
B8 B3 B2 58.8(4)
B4 B3 B2 107.4(5)
C2 B4 B9 105.3(5)
C2 B4 B5 59.9(3)
B9 B4 B5 108.6(5)
C2 B4 B10 106.4(5)
B9 B4 B10 61.4(5)
B5 B4 B10 59.7(4)
C2 B4 B3 58.7(4)
B9 B4 B3 59.6(4)
B5 B4 B3 108.6(5)
B10 B4 B3 109.2(5)
C2 B5 C1 59.2(3)
C2 B5 B10 106.0(5)
C1 B5 B10 105.0(5)
C2 B5 B4 58.6(3)
C1 B5 B4 105.8(4)
B10 B5 B4 60.4(4)
C2 B5 B6 106.1(5)
C1 B5 B6 58.2(3)
B10 B5 B6 59.7(4)
B4 B5 B6 107.9(5)
C1 B6 B10 106.0(5)
C1 B6 B11 105.3(5)
B10 B6 B11 60.8(4)
C1 B6 B7 58.1(3)
B10 B6 B7 108.6(5)
B11 B6 B7 60.1(4)
C1 B6 B5 59.6(3)
B10 B6 B5 59.5(4)
B11 B6 B5 108.0(5)
B7 B6 B5 107.6(5)
C1 B7 B2 59.9(3)
C1 B7 B8 105.7(5)
B2 B7 B8 59.3(4)
C1 B7 B11 105.4(5)
B2 B7 B11 108.1(5)
B8 B7 B11 60.5(4)
C1 B7 B6 58.9(4)
B2 B7 B6 108.5(4)
B8 B7 B6 107.9(5)
B11 B7 B6 59.5(4)
B2 B8 B9 108.1(5)
B2 B8 B7 60.1(4)
B9 B8 B7 108.2(5)
B2 B8 B3 60.8(4)
B9 B8 B3 59.4(4)
B7 B8 B3 108.9(5)
B2 B8 B11 108.2(5)
B9 B8 B11 60.6(5)
B7 B8 B11 59.8(4)
B3 B8 B11 108.5(5)
B4 B9 B3 61.0(4)
B4 B9 B8 108.7(5)
B3 B9 B8 60.5(4)
B4 B9 B11 107.9(5)
B3 B9 B11 109.1(5)
B8 B9 B11 60.3(4)
B4 B9 B10 59.8(4)
B3 B9 B10 109.0(5)
B8 B9 B10 108.0(5)
B11 B9 B10 59.6(5)
B5 B10 B6 60.8(4)
B5 B10 B4 59.9(4)
B6 B10 B4 108.3(5)
B5 B10 B11 108.1(5)
B6 B10 B11 59.6(4)
B4 B10 B11 107.5(6)
B5 B10 B9 106.8(6)
B6 B10 B9 107.4(5)
B4 B10 B9 58.9(4)
B11 B10 B9 60.0(5)
B6 B11 B7 60.4(4)
B6 B11 B10 59.6(4)
B7 B11 B10 107.9(5)
B6 B11 B8 107.9(5)
B7 B11 B8 59.7(4)
B10 B11 B8 107.8(6)
B6 B11 B9 107.6(5)
B7 B11 B9 107.0(6)
B10 B11 B9 60.4(4)
B8 B11 B9 59.2(5)

loop_
_geom_bond_atom_site_label_1
_geom_bond_atom_site_label_2
_geom_bond_distance
B1 C9 1.612(7)
B1 C17 1.617(8)
B1 C16 1.623(7)
B1 N 1.649(7)
C1 C4 1.510(7)
C1 B7 1.696(8)
C1 B6 1.710(9)
C1 C2 1.714(7)
C1 B2 1.730(8)
C1 B5 1.737(8)
C2 C18 1.519(8)
C2 B4 1.711(8)
C2 B3 1.714(8)
C2 B5 1.733(8)
C2 B2 1.742(8)
C3 N 1.328(6)
C3 C4 1.379(6)
C4 C5 1.398(6)
C5 C6 1.377(7)
C6 C7 1.387(6)
C7 N 1.372(5)
C7 C8 1.444(7)
C8 C9 1.363(6)
C8 S 1.751(4)
C9 C10 1.442(7)
C10 C15 1.402(7)
C10 C11 1.414(6)
C11 C12 1.396(7)
C11 S 1.756(5)
C12 C13 1.370(7)
C13 C14 1.393(8)
C14 C15 1.380(7)
C18 C19 1.462(9)
C19 C20 1.545(9)
C20 C21 1.462(10)
B2 B8 1.750(10)
B2 B7 1.765(9)
B2 B3 1.786(8)
B3 B9 1.757(12)
B3 B8 1.777(10)
B3 B4 1.781(10)
B4 B9 1.753(10)
B4 B5 1.761(9)
B4 B10 1.770(11)
B5 B10 1.757(10)
B5 B6 1.780(10)
B6 B10 1.762(10)
B6 B11 1.763(11)
B6 B7 1.779(10)
B7 B8 1.773(10)
B7 B11 1.773(11)
B8 B9 1.767(11)
B8 B11 1.787(12)
B9 B11 1.792(12)
B9 B10 1.798(12)
B10 B11 1.784(11)
